data_1571510
loop_
_publ_author_name
'Shere, Henry T. W.'
'Liu, Han-Ying'
'Neale, Samuel E.'
'Hill, Michael S.'
'Mahon, Mary F.'
'McMullin, Claire L.'

_publ_section_title
;
 The borylamino-diborata-allyl anion.
;
_journal_issue 21
_journal_name_full 'Chemical science'
_journal_page_first 7999
_journal_page_last 8007
_journal_paper_doi 10.1039/d4sc01953a
_journal_volume 15
_journal_year 2024
_chemical_formula_moiety 'C52 H86 B3 Ca N3 O6, 1(C7 H8)'
_chemical_formula_sum 'C59 H94 B3 Ca N3 O6'
_chemical_formula_weight 1013.88
_space_group_crystal_system triclinic
_space_group_IT_number 2
_space_group_name_Hall '-P 1'
_space_group_name_H-M_alt 'P -1'
_atom_sites_solution_hydrogens mixed
_atom_sites_solution_primary dual
_audit_creation_date 2021-10-01
_audit_creation_method
;
Olex2 1.5
(compiled 2021.08.20 svn.r13c46975 for OlexSys, GUI svn.r6405)
;
_audit_update_record
;
2023-10-02 deposited with the CCDC.	2024-04-30 downloaded from the CCDC.
;
_cell_angle_alpha 83.912(2)
_cell_angle_beta 80.949(2)
_cell_angle_gamma 77.803(2)
_cell_formula_units_Z 2
_cell_length_a 11.2516(2)
_cell_length_b 13.3172(3)
_cell_length_c 20.8818(5)
_cell_measurement_reflns_used 16800
_cell_measurement_temperature 150.00(10)
_cell_measurement_theta_max 72.8950
_cell_measurement_theta_min 4.0560
_cell_volume 3011.61(12)
_computing_cell_refinement 'CrysAlisPro 1.171.39.46 (Rigaku OD, 2018)'
_computing_data_collection 'CrysAlisPro 1.171.39.46 (Rigaku OD, 2018)'
_computing_data_reduction 'CrysAlisPro 1.171.39.46 (Rigaku OD, 2018)'
_computing_molecular_graphics 'Olex2 1.5 (Dolomanov et al., 2009)'
_computing_publication_material 'Olex2 1.5 (Dolomanov et al., 2009)'
_computing_structure_refinement 'SHELXL 2014/7 (Sheldrick, 2015)'
_computing_structure_solution 'SHELXT 2018/2 (Sheldrick, 2018)'
_diffrn_ambient_environment N~2~
_diffrn_ambient_temperature 150.00(10)
_diffrn_detector 'CCD plate'
_diffrn_detector_area_resol_mean 8.1150
_diffrn_detector_type EosS2
_diffrn_measured_fraction_theta_full 1.000
_diffrn_measured_fraction_theta_max 0.997
_diffrn_measurement_device 'four-circle diffractometer'
_diffrn_measurement_device_type 'SuperNova, Dual, Cu at home/near, EosS2'
_diffrn_measurement_method '\w scans'
_diffrn_radiation_monochromator mirror
_diffrn_radiation_probe x-ray
_diffrn_radiation_type 'Cu K\a'
_diffrn_radiation_wavelength 1.54184
_diffrn_reflns_av_R_equivalents 0.0398
_diffrn_reflns_av_unetI/netI 0.0443
_diffrn_reflns_Laue_measured_fraction_full 1.000
_diffrn_reflns_Laue_measured_fraction_max 0.997
_diffrn_reflns_limit_h_max 13
_diffrn_reflns_limit_h_min -11
_diffrn_reflns_limit_k_max 16
_diffrn_reflns_limit_k_min -16
_diffrn_reflns_limit_l_max 25
_diffrn_reflns_limit_l_min -25
_diffrn_reflns_number 38857
_diffrn_reflns_point_group_measured_fraction_full 1.000
_diffrn_reflns_point_group_measured_fraction_max 0.997
_diffrn_reflns_theta_full 67.684
_diffrn_reflns_theta_max 72.995
_diffrn_reflns_theta_min 3.888
_diffrn_source 'micro-focus sealed X-ray tube'
_diffrn_source_type 'SuperNova (Cu) X-ray Source'
_exptl_absorpt_coefficient_mu 1.271
_exptl_absorpt_correction_T_max 1.000
_exptl_absorpt_correction_T_min 0.609
_exptl_absorpt_correction_type gaussian
_exptl_absorpt_process_details
;
CrysAlisPro 1.171.39.46 (Rigaku Oxford Diffraction, 2018)
Numerical absorption correction based on gaussian integration over
			a multifaceted crystal model
Empirical absorption correction using spherical harmonics,
 implemented in SCALE3 ABSPACK scaling algorithm.
;
_exptl_crystal_colour colourless
_exptl_crystal_colour_primary colourless
_exptl_crystal_density_diffrn 1.118
_exptl_crystal_description block
_exptl_crystal_F_000 1104
_exptl_crystal_size_max 0.255
_exptl_crystal_size_mid 0.166
_exptl_crystal_size_min 0.085
_refine_diff_density_max 0.274
_refine_diff_density_min -0.236
_refine_diff_density_rms 0.042
_refine_ls_extinction_method none
_refine_ls_goodness_of_fit_ref 1.024
_refine_ls_hydrogen_treatment mixed
_refine_ls_matrix_type full
_refine_ls_number_parameters 720
_refine_ls_number_reflns 11998
_refine_ls_number_restraints 211
_refine_ls_restrained_S_all 1.020
_refine_ls_R_factor_all 0.0475
_refine_ls_R_factor_gt 0.0402
_refine_ls_shift/su_max 0.001
_refine_ls_shift/su_mean 0.000
_refine_ls_structure_factor_coef Fsqd
_refine_ls_weighting_details 'w=1/[\s^2^(Fo^2^)+(0.0554P)^2^+0.4858P] where P=(Fo^2^+2Fc^2^)/3'
_refine_ls_weighting_scheme calc
_refine_ls_wR_factor_gt 0.1008
_refine_ls_wR_factor_ref 0.1075
_reflns_Friedel_coverage 0.000
_reflns_number_gt 10437
_reflns_number_total 11998
_reflns_threshold_expression 'I > 2\s(I)'
_cod_data_source_file d4sc01953a2.cif
_cod_data_source_block s21msh74-cpd-4
_cod_depositor_comments 'Adding full bibliography for 1571507--1571510.cif.'
_cod_database_code 1571510
_shelx_shelxl_version_number 2014/7
_shelx_space_group_comment
;
The symmetry employed for this shelxl refinement is uniquely defined
by the following loop, which should always be used as a source of
symmetry information in preference to the above space-group names.
They are only intended as comments.
;
_olex2_refinement_description
;
1. Fixed Uiso
 At 1.2 times of:
  All C(H) groups
 At 1.5 times of:
  All C(H,H,H) groups
2. Restrained distances
 C53-C54 \\sim C53A-C54A
 with sigma of 0.02
3. Uiso/Uaniso restraints and constraints
C53 \\sim C54 \\sim C55 \\sim C56 \\sim C57 \\sim C58 \\sim C59 \\sim C53A
\\sim C54A \\sim C55A \\sim C56A \\sim C57A \\sim C58A \\sim C59A: within 2A
with sigma of 0.02 and sigma for terminal atoms of 0.01 within 2A
4. Others
 Sof(C53A)=Sof(H53D)=Sof(H53E)=Sof(H53F)=Sof(C54A)=Sof(C55A)=Sof(H55A)=
 Sof(C56A)=Sof(H56A)=Sof(C57A)=Sof(H57A)=Sof(C58A)=Sof(H58A)=Sof(C59A)=
 Sof(H59A)=1-FVAR(1)
 Sof(C53)=Sof(H53A)=Sof(H53B)=Sof(H53C)=Sof(C54)=Sof(C55)=Sof(H55)=Sof(C56)=
 Sof(H56)=Sof(C57)=Sof(H57)=Sof(C58)=Sof(H58)=Sof(C59)=Sof(H59)=FVAR(1)
5.a Ternary CH refined with riding coordinates:
 C12(H12), C15(H15), C24(H24), C27(H27)
5.b Aromatic/amide H refined with riding coordinates:
 C8(H8), C9(H9), C10(H10), C20(H20), C21(H21), C22(H22), C55(H55), C56(H56),
 C57(H57), C58(H58), C59(H59), C55A(H55A), C56A(H56A), C57A(H57A), C58A(H58A),
 C59A(H59A)
5.c Fitted hexagon refined as free rotating group:
 C54(C55,C56,C57,C58,C59), C54A(C55A,C56A,C57A,C58A,C59A)
5.d Idealised Me refined as rotating group:
 C1(H1A,H1B,H1C), C5(H5A,H5B,H5C), C13(H13A,H13B,H13C), C14(H14A,H14B,H14C),
 C16(H16A,H16B,H16C), C17(H17A,H17B,H17C), C25(H25A,H25B,H25C), C26(H26A,H26B,
 H26C), C28(H28A,H28B,H28C), C29(H29A,H29B,H29C), C32(H32A,H32B,H32C), C33(H33A,
 H33B,H33C), C34(H34A,H34B,H34C), C35(H35A,H35B,H35C), C38(H38A,H38B,H38C),
 C39(H39A,H39B,H39C), C40(H40A,H40B,H40C), C41(H41A,H41B,H41C), C44(H44A,H44B,
 H44C), C45(H45A,H45B,H45C), C46(H46A,H46B,H46C), C49(H49A,H49B,H49C), C50(H50A,
 H50B,H50C), C51(H51A,H51B,H51C), C52(H52A,H52B,H52C), C53(H53A,H53B,H53C),
 C53A(H53D,H53E,H53F)
;

loop_
_space_group_symop_operation_xyz
'x, y, z'
'-x, -y, -z'

loop_
_atom_site_label
_atom_site_type_symbol
_atom_site_fract_x
_atom_site_fract_y
_atom_site_fract_z
_atom_site_U_iso_or_equiv
_atom_site_adp_type
_atom_site_occupancy
_atom_site_site_symmetry_order
_atom_site_calc_flag
_atom_site_refinement_flags_posn
_atom_site_refinement_flags_adp
_atom_site_refinement_flags_occupancy
_atom_site_disorder_assembly
_atom_site_disorder_group
Ca1 Ca 0.75468(2) 0.24255(2) 0.28517(2) 0.02037(7) Uani 1 1 d . . . . .
O1 O 0.77133(8) 0.12704(7) 0.20870(5) 0.02617(19) Uani 1 1 d . . . . .
O2 O 0.70181(9) 0.02302(9) 0.14808(5) 0.0339(2) Uani 1 1 d . . . . .
O3 O 0.55353(8) 0.24289(7) 0.31439(5) 0.02468(18) Uani 1 1 d . . . . .
O4 O 0.35746(8) 0.24090(8) 0.29702(5) 0.0294(2) Uani 1 1 d . . . . .
O5 O 0.46950(8) 0.24348(8) 0.10694(5) 0.0283(2) Uani 1 1 d . . . . .
O6 O 0.30429(9) 0.16714(8) 0.10684(5) 0.0295(2) Uani 1 1 d . . . . .
N1 N 0.83400(9) 0.20576(8) 0.38271(5) 0.0221(2) Uani 1 1 d . . . . .
N2 N 0.82771(9) 0.39329(8) 0.28083(5) 0.0218(2) Uani 1 1 d . . . . .
N3 N 0.44407(9) 0.10054(8) 0.18919(5) 0.0225(2) Uani 1 1 d . . . . .
C1 C 1.04821(12) 0.11912(11) 0.39234(7) 0.0321(3) Uani 1 1 d . . . . .
H1A H 1.0217 0.1118 0.4383 0.048 Uiso 1 1 calc R U . . .
H1B H 1.1244 0.1428 0.3847 0.048 Uiso 1 1 calc R U . . .
H1C H 1.0594 0.0537 0.3745 0.048 Uiso 1 1 calc R U . . .
C2 C 0.95195(11) 0.19648(10) 0.36012(6) 0.0235(2) Uani 1 1 d . . . . .
C3 C 0.99735(11) 0.25393(10) 0.30363(6) 0.0249(2) Uani 1 1 d . . . . .
H3 H 1.0792(18) 0.2333(15) 0.2897(9) 0.032(4) Uiso 1 1 d . . . . .
C4 C 0.94635(11) 0.35053(10) 0.27296(6) 0.0231(2) Uani 1 1 d . . . . .
C5 C 1.03786(12) 0.40289(12) 0.22777(8) 0.0339(3) Uani 1 1 d . . . . .
H5A H 1.0151 0.4133 0.1848 0.051 Uiso 1 1 calc R U . . .
H5B H 1.1183 0.3603 0.2267 0.051 Uiso 1 1 calc R U . . .
H5C H 1.0381 0.4682 0.2432 0.051 Uiso 1 1 calc R U . . .
C6 C 0.79474(11) 0.15692(10) 0.44435(6) 0.0249(2) Uani 1 1 d . . . . .
C7 C 0.76766(12) 0.21607(11) 0.49897(7) 0.0299(3) Uani 1 1 d . . . . .
C8 C 0.71975(16) 0.17180(14) 0.55824(8) 0.0413(3) Uani 1 1 d . . . . .
H8 H 0.7021 0.2096 0.5947 0.050 Uiso 1 1 calc R U . . .
C9 C 0.69793(17) 0.07257(15) 0.56385(8) 0.0459(4) Uani 1 1 d . . . . .
H9 H 0.6654 0.0443 0.6037 0.055 Uiso 1 1 calc R U . . .
C10 C 0.72450(15) 0.01568(13) 0.51010(8) 0.0389(3) Uani 1 1 d . . . . .
H10 H 0.7093 -0.0508 0.5142 0.047 Uiso 1 1 calc R U . . .
C11 C 0.77367(12) 0.05589(11) 0.44983(7) 0.0292(3) Uani 1 1 d . . . . .
C12 C 0.79113(14) 0.32498(12) 0.49272(7) 0.0337(3) Uani 1 1 d . . . . .
H12 H 0.7887 0.3510 0.4472 0.040 Uiso 1 1 calc R U . . .
C13 C 0.91836(17) 0.32731(15) 0.50840(11) 0.0508(4) Uani 1 1 d . . . . .
H13A H 0.9243 0.3015 0.5527 0.076 Uiso 1 1 calc R U . . .
H13B H 0.9313 0.3969 0.5024 0.076 Uiso 1 1 calc R U . . .
H13C H 0.9795 0.2850 0.4800 0.076 Uiso 1 1 calc R U . . .
C14 C 0.69369(19) 0.39849(16) 0.53402(10) 0.0533(5) Uani 1 1 d . . . . .
H14A H 0.6139 0.3966 0.5239 0.080 Uiso 1 1 calc R U . . .
H14B H 0.7087 0.4673 0.5248 0.080 Uiso 1 1 calc R U . . .
H14C H 0.6973 0.3778 0.5793 0.080 Uiso 1 1 calc R U . . .
C15 C 0.80155(14) -0.01047(11) 0.39249(7) 0.0333(3) Uani 1 1 d . . . . .
H15 H 0.8397 0.0285 0.3553 0.040 Uiso 1 1 calc R U . . .
C16 C 0.89303(17) -0.11057(13) 0.40561(10) 0.0453(4) Uani 1 1 d . . . . .
H16A H 0.9643 -0.0948 0.4191 0.068 Uiso 1 1 calc R U . . .
H16B H 0.9168 -0.1464 0.3666 0.068 Uiso 1 1 calc R U . . .
H16C H 0.8553 -0.1533 0.4393 0.068 Uiso 1 1 calc R U . . .
C17 C 0.68531(17) -0.03422(13) 0.37344(10) 0.0456(4) Uani 1 1 d . . . . .
H17A H 0.6434 -0.0691 0.4099 0.068 Uiso 1 1 calc R U . . .
H17B H 0.7071 -0.0774 0.3377 0.068 Uiso 1 1 calc R U . . .
H17C H 0.6325 0.0289 0.3608 0.068 Uiso 1 1 calc R U . . .
C18 C 0.78847(11) 0.49490(10) 0.25198(7) 0.0244(2) Uani 1 1 d . . . . .
C19 C 0.76245(14) 0.57936(11) 0.29066(7) 0.0326(3) Uani 1 1 d . . . . .
C20 C 0.72253(17) 0.67795(12) 0.26186(9) 0.0432(4) Uani 1 1 d . . . . .
H20 H 0.7067 0.7344 0.2868 0.052 Uiso 1 1 calc R U . . .
C21 C 0.70623(17) 0.69313(12) 0.19719(9) 0.0435(4) Uani 1 1 d . . . . .
H21 H 0.6819 0.7594 0.1785 0.052 Uiso 1 1 calc R U . . .
C22 C 0.72619(14) 0.60946(12) 0.16035(8) 0.0356(3) Uani 1 1 d . . . . .
H22 H 0.7123 0.6198 0.1172 0.043 Uiso 1 1 calc R U . . .
C23 C 0.76679(11) 0.50954(10) 0.18673(7) 0.0268(3) Uani 1 1 d . . . . .
C24 C 0.77510(19) 0.56377(13) 0.36261(8) 0.0433(4) Uani 1 1 d . . . . .
H24 H 0.7673 0.4927 0.3770 0.052 Uiso 1 1 calc R U . . .
C25 C 0.9001(3) 0.5757(2) 0.37477(12) 0.0724(7) Uani 1 1 d . . . . .
H25A H 0.9626 0.5277 0.3507 0.109 Uiso 1 1 calc R U . . .
H25B H 0.9062 0.5624 0.4204 0.109 Uiso 1 1 calc R U . . .
H25C H 0.9111 0.6447 0.3610 0.109 Uiso 1 1 calc R U . . .
C26 C 0.6736(3) 0.6342(2) 0.40338(11) 0.0770(8) Uani 1 1 d . . . . .
H26A H 0.6814 0.7046 0.3923 0.115 Uiso 1 1 calc R U . . .
H26B H 0.6803 0.6170 0.4487 0.115 Uiso 1 1 calc R U . . .
H26C H 0.5951 0.6255 0.3949 0.115 Uiso 1 1 calc R U . . .
C27 C 0.77740(13) 0.41832(10) 0.14682(7) 0.0293(3) Uani 1 1 d . . . . .
H27 H 0.8324 0.3598 0.1661 0.035 Uiso 1 1 calc R U . . .
C28 C 0.8306(2) 0.43578(14) 0.07555(8) 0.0476(4) Uani 1 1 d . . . . .
H28A H 0.7736 0.4871 0.0540 0.071 Uiso 1 1 calc R U . . .
H28B H 0.8451 0.3724 0.0549 0.071 Uiso 1 1 calc R U . . .
H28C H 0.9067 0.4588 0.0730 0.071 Uiso 1 1 calc R U . . .
C29 C 0.65125(16) 0.38971(14) 0.15265(10) 0.0471(4) Uani 1 1 d . . . . .
H29A H 0.6198 0.3785 0.1977 0.071 Uiso 1 1 calc R U . . .
H29B H 0.6587 0.3279 0.1312 0.071 Uiso 1 1 calc R U . . .
H29C H 0.5961 0.4447 0.1326 0.071 Uiso 1 1 calc R U . . .
C30 C 0.88027(12) 0.06694(11) 0.17154(7) 0.0284(3) Uani 1 1 d . . . . .
C31 C 0.82273(13) 0.03150(13) 0.11685(8) 0.0347(3) Uani 1 1 d . . . . .
C32 C 0.93494(15) -0.02114(13) 0.21733(9) 0.0420(4) Uani 1 1 d . . . . .
H32A H 0.9559 0.0063 0.2538 0.063 Uiso 1 1 calc R U . . .
H32B H 1.0075 -0.0612 0.1947 0.063 Uiso 1 1 calc R U . . .
H32C H 0.8760 -0.0641 0.2323 0.063 Uiso 1 1 calc R U . . .
C33 C 0.97233(13) 0.13563(13) 0.14780(8) 0.0366(3) Uani 1 1 d . . . . .
H33A H 0.9344 0.1948 0.1226 0.055 Uiso 1 1 calc R U . . .
H33B H 1.0416 0.0980 0.1213 0.055 Uiso 1 1 calc R U . . .
H33C H 0.9993 0.1576 0.1845 0.055 Uiso 1 1 calc R U . . .
C34 C 0.88950(16) -0.07314(17) 0.09395(11) 0.0549(5) Uani 1 1 d . . . . .
H34A H 0.8835 -0.1250 0.1293 0.082 Uiso 1 1 calc R U . . .
H34B H 0.9744 -0.0713 0.0794 0.082 Uiso 1 1 calc R U . . .
H34C H 0.8527 -0.0890 0.0588 0.082 Uiso 1 1 calc R U . . .
C35 C 0.80785(17) 0.11064(18) 0.05935(8) 0.0506(4) Uani 1 1 d . . . . .
H35A H 0.7597 0.0898 0.0310 0.076 Uiso 1 1 calc R U . . .
H35B H 0.8872 0.1158 0.0360 0.076 Uiso 1 1 calc R U . . .
H35C H 0.7672 0.1764 0.0746 0.076 Uiso 1 1 calc R U . . .
C36 C 0.46993(11) 0.29393(11) 0.36751(7) 0.0284(3) Uani 1 1 d . . . . .
C37 C 0.34921(12) 0.32489(11) 0.33678(8) 0.0307(3) Uani 1 1 d . . . . .
C38 C 0.46242(14) 0.21550(13) 0.42552(8) 0.0382(3) Uani 1 1 d . . . . .
H38A H 0.4288 0.1600 0.4146 0.057 Uiso 1 1 calc R U . . .
H38B H 0.4105 0.2479 0.4617 0.057 Uiso 1 1 calc R U . . .
H38C H 0.5431 0.1890 0.4370 0.057 Uiso 1 1 calc R U . . .
C39 C 0.52287(13) 0.38225(12) 0.38386(9) 0.0377(3) Uani 1 1 d . . . . .
H39A H 0.5989 0.3554 0.4007 0.057 Uiso 1 1 calc R U . . .
H39B H 0.4658 0.4208 0.4159 0.057 Uiso 1 1 calc R U . . .
H39C H 0.5374 0.4265 0.3453 0.057 Uiso 1 1 calc R U . . .
C40 C 0.23342(13) 0.33290(14) 0.38597(9) 0.0430(4) Uani 1 1 d . . . . .
H40A H 0.1627 0.3518 0.3636 0.064 Uiso 1 1 calc R U . . .
H40B H 0.2319 0.3844 0.4151 0.064 Uiso 1 1 calc R U . . .
H40C H 0.2325 0.2676 0.4102 0.064 Uiso 1 1 calc R U . . .
C41 C 0.34373(15) 0.42360(13) 0.29237(9) 0.0422(4) Uani 1 1 d . . . . .
H41A H 0.4179 0.4188 0.2621 0.063 Uiso 1 1 calc R U . . .
H41B H 0.3351 0.4811 0.3180 0.063 Uiso 1 1 calc R U . . .
H41C H 0.2747 0.4331 0.2690 0.063 Uiso 1 1 calc R U . . .
C42 C 0.53425(11) 0.12996(9) 0.22460(6) 0.0227(2) Uani 1 1 d . . . . .
C43 C 0.39619(12) 0.00471(10) 0.21027(7) 0.0258(3) Uani 1 1 d . . . . .
C44 C 0.47480(13) -0.06501(11) 0.25701(8) 0.0359(3) Uani 1 1 d . . . . .
H44A H 0.5580 -0.0821 0.2361 0.054 Uiso 1 1 calc R U . . .
H44B H 0.4434 -0.1270 0.2692 0.054 Uiso 1 1 calc R U . . .
H44C H 0.4725 -0.0298 0.2951 0.054 Uiso 1 1 calc R U . . .
C45 C 0.4007(2) -0.05532(13) 0.15132(9) 0.0550(5) Uani 1 1 d . . . . .
H45A H 0.3467 -0.0155 0.1225 0.083 Uiso 1 1 calc R U . . .
H45B H 0.3750 -0.1194 0.1654 0.083 Uiso 1 1 calc R U . . .
H45C H 0.4830 -0.0688 0.1289 0.083 Uiso 1 1 calc R U . . .
C46 C 0.26528(13) 0.03227(13) 0.24547(10) 0.0436(4) Uani 1 1 d . . . . .
H46A H 0.2650 0.0695 0.2825 0.065 Uiso 1 1 calc R U . . .
H46B H 0.2349 -0.0297 0.2597 0.065 Uiso 1 1 calc R U . . .
H46C H 0.2137 0.0744 0.2164 0.065 Uiso 1 1 calc R U . . .
C47 C 0.39688(12) 0.30430(11) 0.06036(7) 0.0282(3) Uani 1 1 d . . . . .
C48 C 0.31629(13) 0.22891(11) 0.04609(7) 0.0298(3) Uani 1 1 d . . . . .
C49 C 0.32192(15) 0.39877(12) 0.09309(8) 0.0378(3) Uani 1 1 d . . . . .
H49A H 0.2671 0.3776 0.1296 0.057 Uiso 1 1 calc R U . . .
H49B H 0.2753 0.4428 0.0626 0.057 Uiso 1 1 calc R U . . .
H49C H 0.3761 0.4355 0.1077 0.057 Uiso 1 1 calc R U . . .
C50 C 0.48354(15) 0.33715(14) 0.00216(8) 0.0416(4) Uani 1 1 d . . . . .
H50A H 0.5310 0.3813 0.0155 0.062 Uiso 1 1 calc R U . . .
H50B H 0.4367 0.3737 -0.0308 0.062 Uiso 1 1 calc R U . . .
H50C H 0.5376 0.2773 -0.0150 0.062 Uiso 1 1 calc R U . . .
C51 C 0.18841(14) 0.27974(13) 0.03132(8) 0.0389(3) Uani 1 1 d . . . . .
H51A H 0.1455 0.2279 0.0238 0.058 Uiso 1 1 calc R U . . .
H51B H 0.1946 0.3266 -0.0068 0.058 Uiso 1 1 calc R U . . .
H51C H 0.1442 0.3169 0.0676 0.058 Uiso 1 1 calc R U . . .
C52 C 0.38168(17) 0.15710(14) -0.00627(8) 0.0446(4) Uani 1 1 d . . . . .
H52A H 0.4628 0.1265 0.0033 0.067 Uiso 1 1 calc R U . . .
H52B H 0.3871 0.1956 -0.0478 0.067 Uiso 1 1 calc R U . . .
H52C H 0.3364 0.1039 -0.0073 0.067 Uiso 1 1 calc R U . . .
B1 B 0.66385(13) 0.09340(11) 0.19551(7) 0.0247(3) Uani 1 1 d . . . . .
B2 B 0.48157(12) 0.20113(11) 0.27614(7) 0.0228(3) Uani 1 1 d . . . . .
B3 B 0.40699(13) 0.16734(11) 0.13683(7) 0.0240(3) Uani 1 1 d . . . . .
C53 C 0.0540(14) 0.6475(14) 0.1122(8) 0.068(2) Uani 0.45(3) 1 d D U P A 1
H53A H -0.0267 0.6457 0.1349 0.102 Uiso 0.45(3) 1 calc R U P A 1
H53B H 0.0883 0.5828 0.0938 0.102 Uiso 0.45(3) 1 calc R U P A 1
H53C H 0.0491 0.7019 0.0781 0.102 Uiso 0.45(3) 1 calc R U P A 1
C54 C 0.1345(11) 0.6664(10) 0.1589(6) 0.0604(18) Uani 0.45(3) 1 d DG U P A 1
C55 C 0.0908(8) 0.6830(11) 0.2237(6) 0.062(2) Uani 0.45(3) 1 d G U P A 1
H55 H 0.0083 0.6850 0.2393 0.074 Uiso 0.45(3) 1 calc R U P A 1
C56 C 0.1703(12) 0.6966(12) 0.2653(6) 0.080(3) Uani 0.45(3) 1 d G U P A 1
H56 H 0.1410 0.7077 0.3087 0.096 Uiso 0.45(3) 1 calc R U P A 1
C57 C 0.2937(11) 0.6936(10) 0.2420(9) 0.086(3) Uani 0.45(3) 1 d G U P A 1
H57 H 0.3469 0.7027 0.2698 0.104 Uiso 0.45(3) 1 calc R U P A 1
C58 C 0.3374(9) 0.6770(10) 0.1771(10) 0.077(3) Uani 0.45(3) 1 d G U P A 1
H58 H 0.4199 0.6750 0.1615 0.093 Uiso 0.45(3) 1 calc R U P A 1
C59 C 0.2579(12) 0.6634(11) 0.1356(7) 0.075(3) Uani 0.45(3) 1 d G U P A 1
H59 H 0.2871 0.6523 0.0922 0.089 Uiso 0.45(3) 1 calc R U P A 1
C53A C 0.0786(15) 0.6588(13) 0.1109(7) 0.085(3) Uani 0.55(3) 1 d D U P A 2
H53D H 0.0922 0.5872 0.1033 0.128 Uiso 0.55(3) 1 calc R U P A 2
H53E H 0.1050 0.6972 0.0716 0.128 Uiso 0.55(3) 1 calc R U P A 2
H53F H -0.0072 0.6838 0.1244 0.128 Uiso 0.55(3) 1 calc R U P A 2
C54A C 0.1501(10) 0.6717(8) 0.1629(4) 0.072(2) Uani 0.55(3) 1 d DG U P A 2
C55A C 0.0881(7) 0.7040(10) 0.2225(5) 0.080(3) Uani 0.55(3) 1 d G U P A 2
H55A H 0.0028 0.7157 0.2301 0.096 Uiso 0.55(3) 1 calc R U P A 2
C56A C 0.1537(9) 0.7187(10) 0.2707(4) 0.081(2) Uani 0.55(3) 1 d G U P A 2
H56A H 0.1122 0.7403 0.3105 0.097 Uiso 0.55(3) 1 calc R U P A 2
C57A C 0.2812(9) 0.7011(7) 0.2593(5) 0.0693(19) Uani 0.55(3) 1 d G U P A 2
H57A H 0.3251 0.7110 0.2916 0.083 Uiso 0.55(3) 1 calc R U P A 2
C58A C 0.3431(7) 0.6688(8) 0.1997(6) 0.069(2) Uani 0.55(3) 1 d G U P A 2
H58A H 0.4285 0.6571 0.1921 0.083 Uiso 0.55(3) 1 calc R U P A 2
C59A C 0.2776(10) 0.6541(8) 0.1515(5) 0.0613(19) Uani 0.55(3) 1 d G U P A 2
H59A H 0.3190 0.6325 0.1117 0.074 Uiso 0.55(3) 1 calc R U P A 2

loop_
_atom_site_aniso_label
_atom_site_aniso_U_11
_atom_site_aniso_U_22
_atom_site_aniso_U_33
_atom_site_aniso_U_23
_atom_site_aniso_U_13
_atom_site_aniso_U_12
Ca1 0.01959(11) 0.02215(12) 0.02012(12) -0.00362(8) -0.00214(8) -0.00524(8)
O1 0.0205(4) 0.0309(5) 0.0270(5) -0.0110(4) 0.0004(3) -0.0030(3)
O2 0.0249(4) 0.0419(5) 0.0372(5) -0.0213(5) 0.0038(4) -0.0086(4)
O3 0.0180(4) 0.0285(4) 0.0274(5) -0.0101(4) -0.0009(3) -0.0022(3)
O4 0.0206(4) 0.0330(5) 0.0364(5) -0.0172(4) -0.0023(4) -0.0033(3)
O5 0.0273(4) 0.0322(5) 0.0271(5) 0.0035(4) -0.0070(4) -0.0098(4)
O6 0.0306(5) 0.0324(5) 0.0282(5) 0.0033(4) -0.0089(4) -0.0112(4)
N1 0.0216(5) 0.0224(5) 0.0213(5) -0.0019(4) -0.0033(4) -0.0017(4)
N2 0.0218(5) 0.0217(5) 0.0224(5) -0.0011(4) -0.0034(4) -0.0056(4)
N3 0.0220(5) 0.0226(5) 0.0227(5) -0.0041(4) -0.0016(4) -0.0041(4)
C1 0.0242(6) 0.0343(7) 0.0337(7) 0.0030(6) -0.0058(5) 0.0020(5)
C2 0.0222(5) 0.0239(6) 0.0239(6) -0.0055(5) -0.0046(5) -0.0008(4)
C3 0.0181(5) 0.0295(6) 0.0252(6) -0.0036(5) -0.0014(5) -0.0011(4)
C4 0.0211(5) 0.0282(6) 0.0210(6) -0.0031(5) -0.0026(4) -0.0069(5)
C5 0.0231(6) 0.0425(8) 0.0348(7) 0.0065(6) -0.0019(5) -0.0101(5)
C6 0.0217(5) 0.0292(6) 0.0220(6) 0.0000(5) -0.0041(4) -0.0009(4)
C7 0.0277(6) 0.0356(7) 0.0243(6) -0.0037(5) -0.0054(5) 0.0006(5)
C8 0.0456(8) 0.0509(9) 0.0228(7) -0.0033(6) -0.0018(6) -0.0009(7)
C9 0.0492(9) 0.0571(10) 0.0253(7) 0.0101(7) 0.0023(6) -0.0092(8)
C10 0.0424(8) 0.0376(8) 0.0341(8) 0.0099(6) -0.0038(6) -0.0094(6)
C11 0.0294(6) 0.0305(7) 0.0260(7) 0.0036(5) -0.0062(5) -0.0029(5)
C12 0.0375(7) 0.0332(7) 0.0291(7) -0.0089(6) -0.0082(6) 0.0023(6)
C13 0.0474(9) 0.0421(9) 0.0667(12) -0.0057(8) -0.0213(9) -0.0070(7)
C14 0.0557(10) 0.0476(10) 0.0520(11) -0.0239(8) -0.0011(8) 0.0055(8)
C15 0.0439(8) 0.0231(6) 0.0321(7) 0.0013(5) -0.0064(6) -0.0057(5)
C16 0.0497(9) 0.0292(7) 0.0536(10) -0.0013(7) -0.0097(8) 0.0005(6)
C17 0.0554(10) 0.0337(8) 0.0516(10) -0.0060(7) -0.0215(8) -0.0060(7)
C18 0.0223(5) 0.0226(6) 0.0280(6) -0.0002(5) -0.0026(5) -0.0054(4)
C19 0.0402(7) 0.0261(6) 0.0318(7) -0.0028(5) -0.0021(6) -0.0091(5)
C20 0.0587(10) 0.0242(7) 0.0443(9) -0.0068(6) -0.0033(7) -0.0038(6)
C21 0.0532(9) 0.0239(7) 0.0476(9) 0.0037(6) -0.0072(7) 0.0017(6)
C22 0.0387(7) 0.0322(7) 0.0337(7) 0.0041(6) -0.0095(6) -0.0019(6)
C23 0.0243(6) 0.0260(6) 0.0296(7) -0.0001(5) -0.0041(5) -0.0046(5)
C24 0.0695(11) 0.0305(7) 0.0322(8) -0.0064(6) -0.0041(7) -0.0150(7)
C25 0.0873(17) 0.0938(18) 0.0461(11) -0.0052(11) -0.0268(11) -0.0277(14)
C26 0.110(2) 0.0674(14) 0.0420(11) -0.0148(10) 0.0137(12) -0.0055(14)
C27 0.0356(7) 0.0270(6) 0.0257(7) 0.0013(5) -0.0089(5) -0.0055(5)
C28 0.0724(12) 0.0396(8) 0.0272(8) -0.0012(6) -0.0038(7) -0.0064(8)
C29 0.0447(9) 0.0411(8) 0.0620(11) -0.0024(8) -0.0185(8) -0.0156(7)
C30 0.0218(6) 0.0336(7) 0.0284(7) -0.0122(5) 0.0022(5) -0.0016(5)
C31 0.0247(6) 0.0468(8) 0.0338(7) -0.0202(6) 0.0041(5) -0.0074(6)
C32 0.0345(7) 0.0421(8) 0.0428(9) -0.0056(7) -0.0001(6) 0.0045(6)
C33 0.0250(6) 0.0440(8) 0.0408(8) -0.0148(6) 0.0043(6) -0.0079(6)
C34 0.0345(8) 0.0648(12) 0.0683(13) -0.0469(10) 0.0080(8) -0.0068(8)
C35 0.0420(8) 0.0825(14) 0.0276(8) -0.0106(8) 0.0003(6) -0.0136(8)
C36 0.0203(5) 0.0320(7) 0.0330(7) -0.0156(5) -0.0006(5) -0.0014(5)
C37 0.0203(6) 0.0333(7) 0.0400(8) -0.0190(6) -0.0039(5) -0.0008(5)
C38 0.0318(7) 0.0496(9) 0.0314(7) -0.0099(6) 0.0012(6) -0.0043(6)
C39 0.0253(6) 0.0397(8) 0.0517(9) -0.0255(7) -0.0067(6) -0.0028(5)
C40 0.0212(6) 0.0561(10) 0.0538(10) -0.0318(8) 0.0010(6) -0.0035(6)
C41 0.0344(7) 0.0351(8) 0.0568(10) -0.0101(7) -0.0145(7) 0.0032(6)
C42 0.0228(5) 0.0227(6) 0.0223(6) -0.0033(5) -0.0029(5) -0.0034(4)
C43 0.0281(6) 0.0225(6) 0.0268(6) -0.0036(5) -0.0015(5) -0.0059(5)
C44 0.0322(7) 0.0284(7) 0.0456(9) 0.0070(6) -0.0062(6) -0.0071(5)
C45 0.1044(16) 0.0312(8) 0.0373(9) -0.0063(7) -0.0133(10) -0.0264(9)
C46 0.0260(7) 0.0362(8) 0.0638(11) 0.0068(7) 0.0026(7) -0.0075(6)
C47 0.0280(6) 0.0321(7) 0.0245(6) 0.0025(5) -0.0048(5) -0.0073(5)
C48 0.0313(6) 0.0347(7) 0.0241(6) 0.0000(5) -0.0061(5) -0.0078(5)
C49 0.0423(8) 0.0318(7) 0.0387(8) -0.0025(6) -0.0077(6) -0.0047(6)
C50 0.0376(7) 0.0541(9) 0.0319(8) 0.0104(7) -0.0030(6) -0.0149(7)
C51 0.0337(7) 0.0484(9) 0.0360(8) 0.0072(7) -0.0126(6) -0.0108(6)
C52 0.0534(9) 0.0484(9) 0.0335(8) -0.0121(7) -0.0091(7) -0.0066(7)
B1 0.0247(6) 0.0254(6) 0.0241(7) -0.0058(5) -0.0014(5) -0.0048(5)
B2 0.0205(6) 0.0228(6) 0.0253(7) -0.0036(5) -0.0020(5) -0.0047(5)
B3 0.0240(6) 0.0251(6) 0.0233(7) -0.0052(5) -0.0019(5) -0.0050(5)
C53 0.060(4) 0.043(3) 0.093(4) -0.004(3) 0.017(3) -0.013(3)
C54 0.065(3) 0.028(3) 0.077(4) -0.006(3) 0.030(3) -0.014(3)
C55 0.068(4) 0.026(4) 0.075(4) 0.003(3) 0.022(3) 0.003(2)
C56 0.101(5) 0.033(5) 0.081(5) -0.002(3) 0.034(4) 0.009(4)
C57 0.104(5) 0.047(4) 0.096(7) -0.005(5) 0.033(5) -0.022(3)
C58 0.090(4) 0.047(4) 0.088(7) -0.003(5) 0.028(4) -0.029(3)
C59 0.066(4) 0.048(4) 0.100(6) -0.003(5) 0.023(5) -0.016(3)
C53A 0.089(6) 0.054(4) 0.100(4) -0.005(3) 0.013(4) -0.003(4)
C54A 0.079(4) 0.036(3) 0.084(4) 0.001(3) 0.019(3) -0.002(3)
C55A 0.102(4) 0.033(4) 0.075(4) 0.015(3) 0.031(3) 0.015(3)
C56A 0.113(4) 0.031(4) 0.068(3) -0.003(2) 0.032(3) 0.018(3)
C57A 0.108(4) 0.037(2) 0.057(3) -0.006(2) 0.016(3) -0.020(3)
C58A 0.088(3) 0.042(2) 0.071(5) 0.001(3) 0.030(3) -0.029(2)
C59A 0.083(4) 0.040(3) 0.055(3) -0.010(2) 0.027(3) -0.022(3)

loop_
_atom_type_symbol
_atom_type_description
_atom_type_scat_dispersion_real
_atom_type_scat_dispersion_imag
_atom_type_scat_source
C C 0.0181 0.0091 'International Tables Vol C Tables 4.2.6.8 and 6.1.1.4'
H H 0.0000 0.0000 'International Tables Vol C Tables 4.2.6.8 and 6.1.1.4'
B B 0.0090 0.0039 'International Tables Vol C Tables 4.2.6.8 and 6.1.1.4'
Ca Ca 0.3641 1.2855 'International Tables Vol C Tables 4.2.6.8 and 6.1.1.4'
N N 0.0311 0.0180 'International Tables Vol C Tables 4.2.6.8 and 6.1.1.4'
O O 0.0492 0.0322 'International Tables Vol C Tables 4.2.6.8 and 6.1.1.4'

loop_
_geom_angle_atom_site_label_1
_geom_angle_atom_site_label_2
_geom_angle_atom_site_label_3
_geom_angle
_geom_angle_site_symmetry_1
_geom_angle_site_symmetry_3
_geom_angle_publ_flag
O1 Ca1 N1 125.13(4) . . ?
O1 Ca1 N2 131.47(4) . . ?
O3 Ca1 O1 92.04(3) . . ?
O3 Ca1 N1 103.48(4) . . ?
O3 Ca1 N2 120.31(4) . . ?
N2 Ca1 N1 84.13(4) . . ?
C30 O1 Ca1 130.75(7) . . ?
B1 O1 Ca1 120.67(8) . . ?
B1 O1 C30 108.24(10) . . ?
B1 O2 C31 109.27(10) . . ?
C36 O3 Ca1 128.39(7) . . ?
B2 O3 Ca1 123.15(7) . . ?
B2 O3 C36 108.02(9) . . ?
B2 O4 C37 108.86(10) . . ?
B3 O5 C47 107.80(10) . . ?
B3 O6 C48 107.27(10) . . ?
C2 N1 Ca1 99.03(8) . . ?
C2 N1 C6 120.82(11) . . ?
C6 N1 Ca1 134.10(8) . . ?
C4 N2 Ca1 96.85(8) . . ?
C4 N2 C18 119.26(10) . . ?
C18 N2 Ca1 132.68(8) . . ?
C42 N3 C43 120.38(10) . . ?
B3 N3 C42 116.65(10) . . ?
B3 N3 C43 122.97(11) . . ?
H1A C1 H1B 109.5 . . ?
H1A C1 H1C 109.5 . . ?
H1B C1 H1C 109.5 . . ?
C2 C1 H1A 109.5 . . ?
C2 C1 H1B 109.5 . . ?
C2 C1 H1C 109.5 . . ?
N1 C2 C1 121.05(12) . . ?
N1 C2 C3 123.40(12) . . ?
C3 C2 C1 115.51(11) . . ?
C2 C3 H3 114.6(12) . . ?
C2 C3 C4 131.29(11) . . ?
C4 C3 H3 112.6(12) . . ?
N2 C4 C3 124.32(11) . . ?
N2 C4 C5 120.65(12) . . ?
C3 C4 C5 115.01(11) . . ?
C4 C5 H5A 109.5 . . ?
C4 C5 H5B 109.5 . . ?
C4 C5 H5C 109.5 . . ?
H5A C5 H5B 109.5 . . ?
H5A C5 H5C 109.5 . . ?
H5B C5 H5C 109.5 . . ?
C7 C6 N1 118.00(12) . . ?
C11 C6 N1 121.14(12) . . ?
C11 C6 C7 120.65(13) . . ?
C6 C7 C12 120.33(13) . . ?
C8 C7 C6 118.42(14) . . ?
C8 C7 C12 121.25(14) . . ?
C7 C8 H8 119.4 . . ?
C9 C8 C7 121.21(15) . . ?
C9 C8 H8 119.4 . . ?
C8 C9 H9 120.1 . . ?
C10 C9 C8 119.81(15) . . ?
C10 C9 H9 120.1 . . ?
C9 C10 H10 119.3 . . ?
C9 C10 C11 121.30(15) . . ?
C11 C10 H10 119.3 . . ?
C6 C11 C15 122.44(12) . . ?
C10 C11 C6 118.60(14) . . ?
C10 C11 C15 118.96(14) . . ?
C7 C12 H12 107.2 . . ?
C7 C12 C13 111.68(13) . . ?
C7 C12 C14 113.23(14) . . ?
C13 C12 H12 107.2 . . ?
C13 C12 C14 109.91(15) . . ?
C14 C12 H12 107.2 . . ?
C12 C13 H13A 109.5 . . ?
C12 C13 H13B 109.5 . . ?
C12 C13 H13C 109.5 . . ?
H13A C13 H13B 109.5 . . ?
H13A C13 H13C 109.5 . . ?
H13B C13 H13C 109.5 . . ?
C12 C14 H14A 109.5 . . ?
C12 C14 H14B 109.5 . . ?
C12 C14 H14C 109.5 . . ?
H14A C14 H14B 109.5 . . ?
H14A C14 H14C 109.5 . . ?
H14B C14 H14C 109.5 . . ?
C11 C15 H15 107.6 . . ?
C11 C15 C16 111.62(13) . . ?
C11 C15 C17 112.12(13) . . ?
C16 C15 H15 107.6 . . ?
C17 C15 H15 107.6 . . ?
C17 C15 C16 110.21(13) . . ?
C15 C16 H16A 109.5 . . ?
C15 C16 H16B 109.5 . . ?
C15 C16 H16C 109.5 . . ?
H16A C16 H16B 109.5 . . ?
H16A C16 H16C 109.5 . . ?
H16B C16 H16C 109.5 . . ?
C15 C17 H17A 109.5 . . ?
C15 C17 H17B 109.5 . . ?
C15 C17 H17C 109.5 . . ?
H17A C17 H17B 109.5 . . ?
H17A C17 H17C 109.5 . . ?
H17B C17 H17C 109.5 . . ?
C19 C18 N2 119.49(12) . . ?
C23 C18 N2 120.23(12) . . ?
C23 C18 C19 120.09(12) . . ?
C18 C19 C24 120.79(13) . . ?
C20 C19 C18 118.72(14) . . ?
C20 C19 C24 120.48(14) . . ?
C19 C20 H20 119.4 . . ?
C21 C20 C19 121.28(15) . . ?
C21 C20 H20 119.4 . . ?
C20 C21 H21 120.2 . . ?
C20 C21 C22 119.68(14) . . ?
C22 C21 H21 120.2 . . ?
C21 C22 H22 119.4 . . ?
C21 C22 C23 121.20(15) . . ?
C23 C22 H22 119.4 . . ?
C18 C23 C27 121.02(12) . . ?
C22 C23 C18 118.88(13) . . ?
C22 C23 C27 119.93(13) . . ?
C19 C24 H24 107.2 . . ?
C19 C24 C26 112.34(17) . . ?
C25 C24 C19 111.71(16) . . ?
C25 C24 H24 107.2 . . ?
C25 C24 C26 110.8(2) . . ?
C26 C24 H24 107.2 . . ?
C24 C25 H25A 109.5 . . ?
C24 C25 H25B 109.5 . . ?
C24 C25 H25C 109.5 . . ?
H25A C25 H25B 109.5 . . ?
H25A C25 H25C 109.5 . . ?
H25B C25 H25C 109.5 . . ?
C24 C26 H26A 109.5 . . ?
C24 C26 H26B 109.5 . . ?
C24 C26 H26C 109.5 . . ?
H26A C26 H26B 109.5 . . ?
H26A C26 H26C 109.5 . . ?
H26B C26 H26C 109.5 . . ?
C23 C27 H27 107.6 . . ?
C23 C27 C28 114.08(12) . . ?
C23 C27 C29 108.91(13) . . ?
C28 C27 H27 107.6 . . ?
C28 C27 C29 110.84(14) . . ?
C29 C27 H27 107.6 . . ?
C27 C28 H28A 109.5 . . ?
C27 C28 H28B 109.5 . . ?
C27 C28 H28C 109.5 . . ?
H28A C28 H28B 109.5 . . ?
H28A C28 H28C 109.5 . . ?
H28B C28 H28C 109.5 . . ?
C27 C29 H29A 109.5 . . ?
C27 C29 H29B 109.5 . . ?
C27 C29 H29C 109.5 . . ?
H29A C29 H29B 109.5 . . ?
H29A C29 H29C 109.5 . . ?
H29B C29 H29C 109.5 . . ?
O1 C30 C31 101.39(10) . . ?
O1 C30 C32 107.37(11) . . ?
O1 C30 C33 109.07(11) . . ?
C32 C30 C31 113.71(13) . . ?
C33 C30 C31 114.70(13) . . ?
C33 C30 C32 109.93(13) . . ?
O2 C31 C30 102.92(11) . . ?
O2 C31 C34 108.82(13) . . ?
O2 C31 C35 107.27(13) . . ?
C34 C31 C30 113.34(14) . . ?
C35 C31 C30 113.46(14) . . ?
C35 C31 C34 110.50(15) . . ?
C30 C32 H32A 109.5 . . ?
C30 C32 H32B 109.5 . . ?
C30 C32 H32C 109.5 . . ?
H32A C32 H32B 109.5 . . ?
H32A C32 H32C 109.5 . . ?
H32B C32 H32C 109.5 . . ?
C30 C33 H33A 109.5 . . ?
C30 C33 H33B 109.5 . . ?
C30 C33 H33C 109.5 . . ?
H33A C33 H33B 109.5 . . ?
H33A C33 H33C 109.5 . . ?
H33B C33 H33C 109.5 . . ?
C31 C34 H34A 109.5 . . ?
C31 C34 H34B 109.5 . . ?
C31 C34 H34C 109.5 . . ?
H34A C34 H34B 109.5 . . ?
H34A C34 H34C 109.5 . . ?
H34B C34 H34C 109.5 . . ?
C31 C35 H35A 109.5 . . ?
C31 C35 H35B 109.5 . . ?
C31 C35 H35C 109.5 . . ?
H35A C35 H35B 109.5 . . ?
H35A C35 H35C 109.5 . . ?
H35B C35 H35C 109.5 . . ?
O3 C36 C37 100.91(10) . . ?
O3 C36 C38 107.82(11) . . ?
O3 C36 C39 108.02(11) . . ?
C38 C36 C37 113.18(12) . . ?
C39 C36 C37 115.87(12) . . ?
C39 C36 C38 110.22(13) . . ?
O4 C37 C36 102.45(10) . . ?
O4 C37 C40 109.45(11) . . ?
O4 C37 C41 107.97(13) . . ?
C40 C37 C36 114.04(13) . . ?
C40 C37 C41 109.78(13) . . ?
C41 C37 C36 112.72(12) . . ?
C36 C38 H38A 109.5 . . ?
C36 C38 H38B 109.5 . . ?
C36 C38 H38C 109.5 . . ?
H38A C38 H38B 109.5 . . ?
H38A C38 H38C 109.5 . . ?
H38B C38 H38C 109.5 . . ?
C36 C39 H39A 109.5 . . ?
C36 C39 H39B 109.5 . . ?
C36 C39 H39C 109.5 . . ?
H39A C39 H39B 109.5 . . ?
H39A C39 H39C 109.5 . . ?
H39B C39 H39C 109.5 . . ?
C37 C40 H40A 109.5 . . ?
C37 C40 H40B 109.5 . . ?
C37 C40 H40C 109.5 . . ?
H40A C40 H40B 109.5 . . ?
H40A C40 H40C 109.5 . . ?
H40B C40 H40C 109.5 . . ?
C37 C41 H41A 109.5 . . ?
C37 C41 H41B 109.5 . . ?
C37 C41 H41C 109.5 . . ?
H41A C41 H41B 109.5 . . ?
H41A C41 H41C 109.5 . . ?
H41B C41 H41C 109.5 . . ?
N3 C42 B1 113.10(11) . . ?
B2 C42 N3 115.46(10) . . ?
B2 C42 B1 130.84(12) . . ?
N3 C43 C44 110.87(11) . . ?
N3 C43 C45 109.73(12) . . ?
N3 C43 C46 109.48(11) . . ?
C44 C43 C46 108.16(12) . . ?
C45 C43 C44 107.47(13) . . ?
C45 C43 C46 111.10(15) . . ?
C43 C44 H44A 109.5 . . ?
C43 C44 H44B 109.5 . . ?
C43 C44 H44C 109.5 . . ?
H44A C44 H44B 109.5 . . ?
H44A C44 H44C 109.5 . . ?
H44B C44 H44C 109.5 . . ?
C43 C45 H45A 109.5 . . ?
C43 C45 H45B 109.5 . . ?
C43 C45 H45C 109.5 . . ?
H45A C45 H45B 109.5 . . ?
H45A C45 H45C 109.5 . . ?
H45B C45 H45C 109.5 . . ?
C43 C46 H46A 109.5 . . ?
C43 C46 H46B 109.5 . . ?
C43 C46 H46C 109.5 . . ?
H46A C46 H46B 109.5 . . ?
H46A C46 H46C 109.5 . . ?
H46B C46 H46C 109.5 . . ?
O5 C47 C48 102.57(10) . . ?
O5 C47 C49 107.32(12) . . ?
O5 C47 C50 108.33(11) . . ?
C49 C47 C48 113.10(12) . . ?
C49 C47 C50 109.86(13) . . ?
C50 C47 C48 115.05(12) . . ?
O6 C48 C47 102.10(10) . . ?
O6 C48 C51 108.26(11) . . ?
O6 C48 C52 107.59(12) . . ?
C51 C48 C47 115.27(12) . . ?
C51 C48 C52 110.43(13) . . ?
C52 C48 C47 112.51(12) . . ?
C47 C49 H49A 109.5 . . ?
C47 C49 H49B 109.5 . . ?
C47 C49 H49C 109.5 . . ?
H49A C49 H49B 109.5 . . ?
H49A C49 H49C 109.5 . . ?
H49B C49 H49C 109.5 . . ?
C47 C50 H50A 109.5 . . ?
C47 C50 H50B 109.5 . . ?
C47 C50 H50C 109.5 . . ?
H50A C50 H50B 109.5 . . ?
H50A C50 H50C 109.5 . . ?
H50B C50 H50C 109.5 . . ?
C48 C51 H51A 109.5 . . ?
C48 C51 H51B 109.5 . . ?
C48 C51 H51C 109.5 . . ?
H51A C51 H51B 109.5 . . ?
H51A C51 H51C 109.5 . . ?
H51B C51 H51C 109.5 . . ?
C48 C52 H52A 109.5 . . ?
C48 C52 H52B 109.5 . . ?
C48 C52 H52C 109.5 . . ?
H52A C52 H52B 109.5 . . ?
H52A C52 H52C 109.5 . . ?
H52B C52 H52C 109.5 . . ?
O1 B1 C42 126.94(12) . . ?
O2 B1 O1 107.90(11) . . ?
O2 B1 C42 125.11(12) . . ?
O3 B2 C42 124.33(11) . . ?
O4 B2 O3 107.53(11) . . ?
O4 B2 C42 128.14(12) . . ?
O5 B3 O6 110.91(12) . . ?
N3 B3 O5 123.70(12) . . ?
N3 B3 O6 125.39(12) . . ?
H53A C53 H53B 109.5 . . ?
H53A C53 H53C 109.5 . . ?
H53B C53 H53C 109.5 . . ?
C54 C53 H53A 109.5 . . ?
C54 C53 H53B 109.5 . . ?
C54 C53 H53C 109.5 . . ?
C55 C54 C53 122.5(8) . . ?
C55 C54 C59 120.0 . . ?
C59 C54 C53 117.5(8) . . ?
C54 C55 H55 120.0 . . ?
C56 C55 C54 120.0 . . ?
C56 C55 H55 120.0 . . ?
C55 C56 H56 120.0 . . ?
C55 C56 C57 120.0 . . ?
C57 C56 H56 120.0 . . ?
C56 C57 H57 120.0 . . ?
C58 C57 C56 120.0 . . ?
C58 C57 H57 120.0 . . ?
C57 C58 H58 120.0 . . ?
C57 C58 C59 120.0 . . ?
C59 C58 H58 120.0 . . ?
C54 C59 H59 120.0 . . ?
C58 C59 C54 120.0 . . ?
C58 C59 H59 120.0 . . ?
H53D C53A H53E 109.5 . . ?
H53D C53A H53F 109.5 . . ?
H53E C53A H53F 109.5 . . ?
C54A C53A H53D 109.5 . . ?
C54A C53A H53E 109.5 . . ?
C54A C53A H53F 109.5 . . ?
C55A C54A C53A 119.5(8) . . ?
C55A C54A C59A 120.0 . . ?
C59A C54A C53A 120.5(8) . . ?
C54A C55A H55A 120.0 . . ?
C54A C55A C56A 120.0 . . ?
C56A C55A H55A 120.0 . . ?
C55A C56A H56A 120.0 . . ?
C55A C56A C57A 120.0 . . ?
C57A C56A H56A 120.0 . . ?
C56A C57A H57A 120.0 . . ?
C58A C57A C56A 120.0 . . ?
C58A C57A H57A 120.0 . . ?
C57A C58A H58A 120.0 . . ?
C59A C58A C57A 120.0 . . ?
C59A C58A H58A 120.0 . . ?
C54A C59A H59A 120.0 . . ?
C58A C59A C54A 120.0 . . ?
C58A C59A H59A 120.0 . . ?

loop_
_geom_bond_atom_site_label_1
_geom_bond_atom_site_label_2
_geom_bond_distance
_geom_bond_site_symmetry_2
_geom_bond_publ_flag
Ca1 O1 2.2927(9) . ?
Ca1 O3 2.2487(9) . ?
Ca1 N1 2.3153(11) . ?
Ca1 N2 2.3125(10) . ?
O1 C30 1.4708(15) . ?
O1 B1 1.4488(17) . ?
O2 C31 1.4351(16) . ?
O2 B1 1.3916(17) . ?
O3 C36 1.4623(15) . ?
O3 B2 1.4460(16) . ?
O4 C37 1.4415(16) . ?
O4 B2 1.4020(16) . ?
O5 C47 1.4398(16) . ?
O5 B3 1.3934(17) . ?
O6 C48 1.4408(17) . ?
O6 B3 1.3989(17) . ?
N1 C2 1.3211(17) . ?
N1 C6 1.4283(17) . ?
N2 C4 1.3277(17) . ?
N2 C18 1.4308(16) . ?
N3 C42 1.4815(15) . ?
N3 C43 1.4865(16) . ?
N3 B3 1.3933(19) . ?
C1 H1A 0.9600 . ?
C1 H1B 0.9600 . ?
C1 H1C 0.9600 . ?
C1 C2 1.5159(17) . ?
C2 C3 1.4220(19) . ?
C3 H3 0.914(19) . ?
C3 C4 1.4224(19) . ?
C4 C5 1.5148(17) . ?
C5 H5A 0.9600 . ?
C5 H5B 0.9600 . ?
C5 H5C 0.9600 . ?
C6 C7 1.4120(19) . ?
C6 C11 1.405(2) . ?
C7 C8 1.393(2) . ?
C7 C12 1.517(2) . ?
C8 H8 0.9300 . ?
C8 C9 1.384(3) . ?
C9 H9 0.9300 . ?
C9 C10 1.379(3) . ?
C10 H10 0.9300 . ?
C10 C11 1.393(2) . ?
C11 C15 1.517(2) . ?
C12 H12 0.9800 . ?
C12 C13 1.525(2) . ?
C12 C14 1.527(2) . ?
C13 H13A 0.9600 . ?
C13 H13B 0.9600 . ?
C13 H13C 0.9600 . ?
C14 H14A 0.9600 . ?
C14 H14B 0.9600 . ?
C14 H14C 0.9600 . ?
C15 H15 0.9800 . ?
C15 C16 1.531(2) . ?
C15 C17 1.528(2) . ?
C16 H16A 0.9600 . ?
C16 H16B 0.9600 . ?
C16 H16C 0.9600 . ?
C17 H17A 0.9600 . ?
C17 H17B 0.9600 . ?
C17 H17C 0.9600 . ?
C18 C19 1.408(2) . ?
C18 C23 1.408(2) . ?
C19 C20 1.398(2) . ?
C19 C24 1.520(2) . ?
C20 H20 0.9300 . ?
C20 C21 1.379(3) . ?
C21 H21 0.9300 . ?
C21 C22 1.380(2) . ?
C22 H22 0.9300 . ?
C22 C23 1.396(2) . ?
C23 C27 1.5188(19) . ?
C24 H24 0.9800 . ?
C24 C25 1.512(3) . ?
C24 C26 1.523(3) . ?
C25 H25A 0.9600 . ?
C25 H25B 0.9600 . ?
C25 H25C 0.9600 . ?
C26 H26A 0.9600 . ?
C26 H26B 0.9600 . ?
C26 H26C 0.9600 . ?
C27 H27 0.9800 . ?
C27 C28 1.527(2) . ?
C27 C29 1.529(2) . ?
C28 H28A 0.9600 . ?
C28 H28B 0.9600 . ?
C28 H28C 0.9600 . ?
C29 H29A 0.9600 . ?
C29 H29B 0.9600 . ?
C29 H29C 0.9600 . ?
C30 C31 1.5563(19) . ?
C30 C32 1.520(2) . ?
C30 C33 1.5160(19) . ?
C31 C34 1.523(2) . ?
C31 C35 1.517(3) . ?
C32 H32A 0.9600 . ?
C32 H32B 0.9600 . ?
C32 H32C 0.9600 . ?
C33 H33A 0.9600 . ?
C33 H33B 0.9600 . ?
C33 H33C 0.9600 . ?
C34 H34A 0.9600 . ?
C34 H34B 0.9600 . ?
C34 H34C 0.9600 . ?
C35 H35A 0.9600 . ?
C35 H35B 0.9600 . ?
C35 H35C 0.9600 . ?
C36 C37 1.5517(18) . ?
C36 C38 1.517(2) . ?
C36 C39 1.5166(19) . ?
C37 C40 1.519(2) . ?
C37 C41 1.522(2) . ?
C38 H38A 0.9600 . ?
C38 H38B 0.9600 . ?
C38 H38C 0.9600 . ?
C39 H39A 0.9600 . ?
C39 H39B 0.9600 . ?
C39 H39C 0.9600 . ?
C40 H40A 0.9600 . ?
C40 H40B 0.9600 . ?
C40 H40C 0.9600 . ?
C41 H41A 0.9600 . ?
C41 H41B 0.9600 . ?
C41 H41C 0.9600 . ?
C42 B1 1.4888(18) . ?
C42 B2 1.4786(18) . ?
C43 C44 1.5263(19) . ?
C43 C45 1.526(2) . ?
C43 C46 1.5273(19) . ?
C44 H44A 0.9600 . ?
C44 H44B 0.9600 . ?
C44 H44C 0.9600 . ?
C45 H45A 0.9600 . ?
C45 H45B 0.9600 . ?
C45 H45C 0.9600 . ?
C46 H46A 0.9600 . ?
C46 H46B 0.9600 . ?
C46 H46C 0.9600 . ?
C47 C48 1.5660(19) . ?
C47 C49 1.521(2) . ?
C47 C50 1.5212(19) . ?
C48 C51 1.519(2) . ?
C48 C52 1.524(2) . ?
C49 H49A 0.9600 . ?
C49 H49B 0.9600 . ?
C49 H49C 0.9600 . ?
C50 H50A 0.9600 . ?
C50 H50B 0.9600 . ?
C50 H50C 0.9600 . ?
C51 H51A 0.9600 . ?
C51 H51B 0.9600 . ?
C51 H51C 0.9600 . ?
C52 H52A 0.9600 . ?
C52 H52B 0.9600 . ?
C52 H52C 0.9600 . ?
C53 H53A 0.9600 . ?
C53 H53B 0.9600 . ?
C53 H53C 0.9600 . ?
C53 C54 1.504(11) . ?
C54 C55 1.3900 . ?
C54 C59 1.3900 . ?
C55 H55 0.9300 . ?
C55 C56 1.3900 . ?
C56 H56 0.9300 . ?
C56 C57 1.3900 . ?
C57 H57 0.9300 . ?
C57 C58 1.3900 . ?
C58 H58 0.9300 . ?
C58 C59 1.3900 . ?
C59 H59 0.9300 . ?
C53A H53D 0.9600 . ?
C53A H53E 0.9600 . ?
C53A H53F 0.9600 . ?
C53A C54A 1.492(10) . ?
C54A C55A 1.3900 . ?
C54A C59A 1.3900 . ?
C55A H55A 0.9300 . ?
C55A C56A 1.3900 . ?
C56A H56A 0.9300 . ?
C56A C57A 1.3900 . ?
C57A H57A 0.9300 . ?
C57A C58A 1.3900 . ?
C58A H58A 0.9300 . ?
C58A C59A 1.3900 . ?
C59A H59A 0.9300 . ?

loop_
_geom_torsion_atom_site_label_1
_geom_torsion_atom_site_label_2
_geom_torsion_atom_site_label_3
_geom_torsion_atom_site_label_4
_geom_torsion
_geom_torsion_site_symmetry_1
_geom_torsion_site_symmetry_2
_geom_torsion_site_symmetry_3
_geom_torsion_site_symmetry_4
_geom_torsion_publ_flag
Ca1 O1 C30 C31 -164.64(9) . . . . ?
Ca1 O1 C30 C32 75.83(14) . . . . ?
Ca1 O1 C30 C33 -43.25(16) . . . . ?
Ca1 O1 B1 O2 -179.16(8) . . . . ?
Ca1 O1 B1 C42 3.40(19) . . . . ?
Ca1 O3 C36 C37 145.01(9) . . . . ?
Ca1 O3 C36 C38 -96.10(12) . . . . ?
Ca1 O3 C36 C39 23.00(16) . . . . ?
Ca1 O3 B2 O4 -162.49(8) . . . . ?
Ca1 O3 B2 C42 17.22(17) . . . . ?
Ca1 N1 C2 C1 -145.09(11) . . . . ?
Ca1 N1 C2 C3 32.47(13) . . . . ?
Ca1 N1 C6 C7 -117.29(12) . . . . ?
Ca1 N1 C6 C11 57.45(16) . . . . ?
Ca1 N2 C4 C3 -37.26(14) . . . . ?
Ca1 N2 C4 C5 141.19(11) . . . . ?
Ca1 N2 C18 C19 125.11(12) . . . . ?
Ca1 N2 C18 C23 -49.94(16) . . . . ?
O1 C30 C31 O2 -30.92(14) . . . . ?
O1 C30 C31 C34 -148.27(14) . . . . ?
O1 C30 C31 C35 84.64(14) . . . . ?
O3 C36 C37 O4 34.22(13) . . . . ?
O3 C36 C37 C40 152.38(12) . . . . ?
O3 C36 C37 C41 -81.57(13) . . . . ?
O5 C47 C48 O6 30.02(13) . . . . ?
O5 C47 C48 C51 147.12(12) . . . . ?
O5 C47 C48 C52 -85.03(14) . . . . ?
N1 C2 C3 C4 24.5(2) . . . . ?
N1 C6 C7 C8 174.81(12) . . . . ?
N1 C6 C7 C12 -5.47(18) . . . . ?
N1 C6 C11 C10 -174.03(12) . . . . ?
N1 C6 C11 C15 5.48(19) . . . . ?
N2 C18 C19 C20 -179.10(13) . . . . ?
N2 C18 C19 C24 -0.2(2) . . . . ?
N2 C18 C23 C22 178.72(12) . . . . ?
N2 C18 C23 C27 3.47(18) . . . . ?
N3 C42 B1 O1 165.45(12) . . . . ?
N3 C42 B1 O2 -11.6(2) . . . . ?
N3 C42 B2 O3 -177.12(11) . . . . ?
N3 C42 B2 O4 2.5(2) . . . . ?
C1 C2 C3 C4 -157.80(14) . . . . ?
C2 N1 C6 C7 96.34(14) . . . . ?
C2 N1 C6 C11 -88.92(15) . . . . ?
C2 C3 C4 N2 -21.0(2) . . . . ?
C2 C3 C4 C5 160.50(14) . . . . ?
C4 N2 C18 C19 -100.27(15) . . . . ?
C4 N2 C18 C23 84.69(15) . . . . ?
C6 N1 C2 C1 11.16(18) . . . . ?
C6 N1 C2 C3 -171.27(12) . . . . ?
C6 C7 C8 C9 -0.5(2) . . . . ?
C6 C7 C12 C13 -92.26(17) . . . . ?
C6 C7 C12 C14 143.02(14) . . . . ?
C6 C11 C15 C16 121.57(15) . . . . ?
C6 C11 C15 C17 -114.23(15) . . . . ?
C7 C6 C11 C10 0.6(2) . . . . ?
C7 C6 C11 C15 -179.92(12) . . . . ?
C7 C8 C9 C10 0.4(3) . . . . ?
C8 C7 C12 C13 87.45(18) . . . . ?
C8 C7 C12 C14 -37.3(2) . . . . ?
C8 C9 C10 C11 0.3(3) . . . . ?
C9 C10 C11 C6 -0.7(2) . . . . ?
C9 C10 C11 C15 179.74(15) . . . . ?
C10 C11 C15 C16 -58.92(19) . . . . ?
C10 C11 C15 C17 65.28(18) . . . . ?
C11 C6 C7 C8 0.0(2) . . . . ?
C11 C6 C7 C12 179.77(12) . . . . ?
C12 C7 C8 C9 179.76(15) . . . . ?
C18 N2 C4 C3 174.54(12) . . . . ?
C18 N2 C4 C5 -7.01(18) . . . . ?
C18 C19 C20 C21 1.3(3) . . . . ?
C18 C19 C24 C25 93.5(2) . . . . ?
C18 C19 C24 C26 -141.22(18) . . . . ?
C18 C23 C27 C28 -143.47(14) . . . . ?
C18 C23 C27 C29 92.12(15) . . . . ?
C19 C18 C23 C22 3.70(19) . . . . ?
C19 C18 C23 C27 -171.55(12) . . . . ?
C19 C20 C21 C22 1.9(3) . . . . ?
C20 C19 C24 C25 -87.6(2) . . . . ?
C20 C19 C24 C26 37.6(2) . . . . ?
C20 C21 C22 C23 -2.2(3) . . . . ?
C21 C22 C23 C18 -0.6(2) . . . . ?
C21 C22 C23 C27 174.75(15) . . . . ?
C22 C23 C27 C28 41.33(19) . . . . ?
C22 C23 C27 C29 -83.08(16) . . . . ?
C23 C18 C19 C20 -4.0(2) . . . . ?
C23 C18 C19 C24 174.82(14) . . . . ?
C24 C19 C20 C21 -177.61(17) . . . . ?
C30 O1 B1 O2 -5.19(15) . . . . ?
C30 O1 B1 C42 177.37(13) . . . . ?
C31 O2 B1 O1 -16.36(16) . . . . ?
C31 O2 B1 C42 161.14(14) . . . . ?
C32 C30 C31 O2 83.99(14) . . . . ?
C32 C30 C31 C34 -33.36(18) . . . . ?
C32 C30 C31 C35 -160.44(13) . . . . ?
C33 C30 C31 O2 -148.29(12) . . . . ?
C33 C30 C31 C34 94.36(17) . . . . ?
C33 C30 C31 C35 -32.72(17) . . . . ?
C36 O3 B2 O4 10.49(14) . . . . ?
C36 O3 B2 C42 -169.80(13) . . . . ?
C37 O4 B2 O3 13.19(15) . . . . ?
C37 O4 B2 C42 -166.51(14) . . . . ?
C38 C36 C37 O4 -80.71(14) . . . . ?
C38 C36 C37 C40 37.44(17) . . . . ?
C38 C36 C37 C41 163.49(13) . . . . ?
C39 C36 C37 O4 150.56(13) . . . . ?
C39 C36 C37 C40 -91.28(16) . . . . ?
C39 C36 C37 C41 34.77(18) . . . . ?
C42 N3 C43 C44 -14.68(16) . . . . ?
C42 N3 C43 C45 -133.24(14) . . . . ?
C42 N3 C43 C46 104.58(14) . . . . ?
C42 N3 B3 O5 16.13(18) . . . . ?
C42 N3 B3 O6 -164.47(12) . . . . ?
C43 N3 C42 B1 93.87(13) . . . . ?
C43 N3 C42 B2 -94.04(14) . . . . ?
C43 N3 B3 O5 -164.64(12) . . . . ?
C43 N3 B3 O6 14.8(2) . . . . ?
C47 O5 B3 O6 7.16(15) . . . . ?
C47 O5 B3 N3 -173.36(12) . . . . ?
C48 O6 B3 O5 13.65(15) . . . . ?
C48 O6 B3 N3 -165.81(13) . . . . ?
C49 C47 C48 O6 -85.24(14) . . . . ?
C49 C47 C48 C51 31.86(17) . . . . ?
C49 C47 C48 C52 159.71(13) . . . . ?
C50 C47 C48 O6 147.40(12) . . . . ?
C50 C47 C48 C51 -95.50(16) . . . . ?
C50 C47 C48 C52 32.35(18) . . . . ?
B1 O1 C30 C31 22.21(14) . . . . ?
B1 O1 C30 C32 -97.32(13) . . . . ?
B1 O1 C30 C33 143.60(12) . . . . ?
B1 O2 C31 C30 29.78(16) . . . . ?
B1 O2 C31 C34 150.28(15) . . . . ?
B1 O2 C31 C35 -90.16(15) . . . . ?
B1 C42 B2 O3 -6.7(2) . . . . ?
B1 C42 B2 O4 172.90(14) . . . . ?
B2 O3 C36 C37 -27.48(13) . . . . ?
B2 O3 C36 C38 91.41(12) . . . . ?
B2 O3 C36 C39 -149.49(12) . . . . ?
B2 O4 C37 C36 -29.82(15) . . . . ?
B2 O4 C37 C40 -151.18(13) . . . . ?
B2 O4 C37 C41 89.36(13) . . . . ?
B2 C42 B1 O1 -5.1(2) . . . . ?
B2 C42 B1 O2 177.88(14) . . . . ?
B3 O5 C47 C48 -22.89(13) . . . . ?
B3 O5 C47 C49 96.49(13) . . . . ?
B3 O5 C47 C50 -144.95(12) . . . . ?
B3 O6 C48 C47 -26.57(13) . . . . ?
B3 O6 C48 C51 -148.61(12) . . . . ?
B3 O6 C48 C52 92.04(13) . . . . ?
B3 N3 C42 B1 -86.89(14) . . . . ?
B3 N3 C42 B2 85.21(14) . . . . ?
B3 N3 C43 C44 166.12(12) . . . . ?
B3 N3 C43 C45 47.56(18) . . . . ?
B3 N3 C43 C46 -74.62(16) . . . . ?
C53 C54 C55 C56 177.8(12) . . . . ?
C53 C54 C59 C58 -177.9(11) . . . . ?
C54 C55 C56 C57 0.0 . . . . ?
C55 C54 C59 C58 0.0 . . . . ?
C55 C56 C57 C58 0.0 . . . . ?
C56 C57 C58 C59 0.0 . . . . ?
C57 C58 C59 C54 0.0 . . . . ?
C59 C54 C55 C56 0.0 . . . . ?
C53A C54A C55A C56A -178.4(10) . . . . ?
C53A C54A C59A C58A 178.4(10) . . . . ?
C54A C55A C56A C57A 0.0 . . . . ?
C55A C54A C59A C58A 0.0 . . . . ?
C55A C56A C57A C58A 0.0 . . . . ?
C56A C57A C58A C59A 0.0 . . . . ?
C57A C58A C59A C54A 0.0 . . . . ?
C59A C54A C55A C56A 0.0 . . . . ?
